data_1548744
loop_
_publ_author_name
'Chizhik, Stanislav'
'Sidelnikov, Anatoly'
'Zakharov, Boris'
'Naumov, Pan\<ce'
'Boldyreva, Elena'

_publ_section_title
;
 Quantification of photoinduced bending of dynamic molecular crystals:
 from macroscopic strain to kinetic constants and activation energies.
;
_journal_issue 8
_journal_name_full 'Chemical science'
_journal_page_first 2319
_journal_page_last 2335
_journal_paper_doi 10.1039/c7sc04863g
_journal_volume 9
_journal_year 2018
_chemical_formula_sum 'Cl Co H15 N7 O5'
_chemical_formula_weight 287.57
_chemical_name_common nitro-nitrito-pentaammine-Co(III)-chloride-nitrate
_space_group_crystal_system orthorhombic
_space_group_IT_number 62
_space_group_name_Hall '-P 2ac 2n'
_space_group_name_H-M_alt 'P n m a'
_symmetry_space_group_name_Hall '-P 2ac 2n'
_symmetry_space_group_name_H-M 'P n m a'
_atom_sites_solution_hydrogens geom
_audit_creation_method SHELXL-2016/6
_audit_update_record
;
2017-03-07 deposited with the CCDC.
2018-01-19 downloaded from the CCDC.
;
_cell_angle_alpha 90
_cell_angle_beta 90
_cell_angle_gamma 90
_cell_formula_units_Z 4
_cell_length_a 14.5467(12)
_cell_length_b 7.4933(4)
_cell_length_c 9.4931(5)
_cell_measurement_reflns_used 560
_cell_measurement_temperature 295(2)
_cell_measurement_theta_max 16.5230
_cell_measurement_theta_min 2.0410
_cell_volume 1034.77(12)
_computing_structure_refinement 'SHELXL-2016/6 (Sheldrick, 2016)'
_diffrn_ambient_temperature 295(2)
_diffrn_measured_fraction_theta_full 0.986
_diffrn_measured_fraction_theta_max 0.982
_diffrn_measurement_device_type '1-circle goniometer'
_diffrn_measurement_method \w-scan
_diffrn_radiation_wavelength 0.4109
_diffrn_reflns_av_R_equivalents 0.0553
_diffrn_reflns_av_unetI/netI 0.0440
_diffrn_reflns_Laue_measured_fraction_full 0.986
_diffrn_reflns_Laue_measured_fraction_max 0.982
_diffrn_reflns_limit_h_max 18
_diffrn_reflns_limit_h_min -15
_diffrn_reflns_limit_k_max 9
_diffrn_reflns_limit_k_min -9
_diffrn_reflns_limit_l_max 11
_diffrn_reflns_limit_l_min -11
_diffrn_reflns_number 4495
_diffrn_reflns_point_group_measured_fraction_full 0.986
_diffrn_reflns_point_group_measured_fraction_max 0.982
_diffrn_reflns_theta_full 14.273
_diffrn_reflns_theta_max 14.875
_diffrn_reflns_theta_min 2.002
_diffrn_source synchrotron
_exptl_absorpt_coefficient_mu 0.428
_exptl_absorpt_correction_T_max 1.00000
_exptl_absorpt_correction_T_min 0.31599
_exptl_absorpt_correction_type multi-scan
_exptl_absorpt_process_details
;
CrysAlisPro 1.171.38.43 (Rigaku Oxford Diffraction, 2015)
Empirical absorption correction using spherical harmonics,
 implemented in SCALE3 ABSPACK scaling algorithm.
;
_exptl_crystal_colour orange
_exptl_crystal_density_diffrn 1.846
_exptl_crystal_description prism
_exptl_crystal_F_000 592
_exptl_crystal_size_max 0.25
_exptl_crystal_size_mid 0.05
_exptl_crystal_size_min 0.01
_refine_diff_density_max 0.597
_refine_diff_density_min -1.062
_refine_diff_density_rms 0.155
_refine_ls_extinction_method none
_refine_ls_goodness_of_fit_ref 1.134
_refine_ls_hydrogen_treatment constr
_refine_ls_matrix_type full
_refine_ls_number_parameters 95
_refine_ls_number_reflns 1122
_refine_ls_number_restraints 84
_refine_ls_restrained_S_all 1.097
_refine_ls_R_factor_all 0.0761
_refine_ls_R_factor_gt 0.0562
_refine_ls_shift/su_max 0.000
_refine_ls_shift/su_mean 0.000
_refine_ls_structure_factor_coef Fsqd
_refine_ls_weighting_details 'w=1/[\s^2^(Fo^2^)+(0.0706P)^2^+2.4879P] where P=(Fo^2^+2Fc^2^)/3'
_refine_ls_weighting_scheme calc
_refine_ls_wR_factor_gt 0.1391
_refine_ls_wR_factor_ref 0.1707
_reflns_Friedel_coverage 0.000
_reflns_number_gt 828
_reflns_number_total 1122
_reflns_threshold_expression 'I > 2\s(I)'
_cod_data_source_file c7sc04863g2.cif
_cod_data_source_block ClNO3_3
_cod_depositor_comments 'Adding full bibliography for 1548738--1548749.cif.'
_cod_original_cell_volume 1034.78(11)
_cod_database_code 1548744
_shelx_shelxl_version_number 2016/6
_shelx_space_group_comment
;
The symmetry employed for this shelxl refinement is uniquely defined
by the following loop, which should always be used as a source of
symmetry information in preference to the above space-group names.
They are only intended as comments.
;

loop_
_space_group_symop_operation_xyz
'x, y, z'
'-x+1/2, -y, z+1/2'
'x+1/2, -y+1/2, -z+1/2'
'-x, y+1/2, -z'
'-x, -y, -z'
'x-1/2, y, -z-1/2'
'-x-1/2, y-1/2, z-1/2'
'x, -y-1/2, z'

loop_
_atom_site_label
_atom_site_type_symbol
_atom_site_fract_x
_atom_site_fract_y
_atom_site_fract_z
_atom_site_U_iso_or_equiv
_atom_site_adp_type
_atom_site_occupancy
_atom_site_site_symmetry_order
_atom_site_calc_flag
_atom_site_refinement_flags_posn
_atom_site_refinement_flags_adp
_atom_site_refinement_flags_occupancy
_atom_site_disorder_assembly
_atom_site_disorder_group
Cl1 Cl 0.35156(13) 0.250000 0.5122(2) 0.0460(5) Uani 1 2 d S T P . .
Co1 Co 0.13501(6) 0.250000 0.78977(10) 0.0367(4) Uani 1 2 d S T P . .
N1 N 0.1229(4) 0.250000 0.5854(6) 0.0427(14) Uani 1 2 d S T P A .
H1A H 0.063623 0.250000 0.562296 0.051 Uiso 0.5 2 calc R U P . .
H1B H 0.149793 0.346977 0.550319 0.051 Uiso 0.25 1 calc R U P . .
H1C H 0.149793 0.153023 0.550319 0.051 Uiso 0.25 1 calc R U P . .
H1D H 0.178517 0.250000 0.546327 0.051 Uiso 0.5 2 calc R U P . .
H1E H 0.092346 0.153023 0.558304 0.051 Uiso 0.25 1 calc R U P . .
H1F H 0.092346 0.346977 0.558304 0.051 Uiso 0.25 1 calc R U P . .
N2 N 0.0401(3) 0.0659(5) 0.8116(5) 0.0465(10) Uani 1 1 d . . . . .
H2A H 0.019151 0.034242 0.727130 0.056 Uiso 0.5 1 calc R U P . .
H2B H 0.064131 -0.028913 0.854420 0.056 Uiso 0.5 1 calc R U P . .
H2C H -0.005956 0.108873 0.863101 0.056 Uiso 0.5 1 calc R U P . .
H2D H 0.032399 0.041892 0.902637 0.056 Uiso 0.5 1 calc R U P . .
H2E H -0.012581 0.105048 0.775347 0.056 Uiso 0.5 1 calc R U P . .
H2F H 0.057506 -0.032739 0.766666 0.056 Uiso 0.5 1 calc R U P . .
N3 N 0.2287(3) 0.0624(5) 0.7743(5) 0.0464(10) Uani 1 1 d . . . . .
H3A H 0.237483 0.035586 0.683976 0.056 Uiso 0.5 1 calc R U P . .
H3B H 0.281219 0.101059 0.811555 0.056 Uiso 0.5 1 calc R U P . .
H3C H 0.209921 -0.034351 0.820385 0.056 Uiso 0.5 1 calc R U P . .
H3D H 0.248266 0.032610 0.859968 0.056 Uiso 0.5 1 calc R U P . .
H3E H 0.204530 -0.032863 0.732389 0.056 Uiso 0.5 1 calc R U P . .
H3F H 0.275827 0.102547 0.723559 0.056 Uiso 0.5 1 calc R U P . .
N5 N 0.4033(5) 0.250000 1.0110(6) 0.0466(15) Uani 1 2 d S T P . .
O3 O 0.4081(3) 0.1067(5) 0.9468(5) 0.0676(12) Uani 1 1 d . . . . .
O4 O 0.3912(6) 0.250000 1.1405(7) 0.083(2) Uani 1 2 d S T P . .
O1A O 0.1653(6) 0.250000 0.9855(10) 0.0552(19) Uani 0.780(11) 2 d DS TU P A 1
O2A O 0.1285(5) 0.250000 1.1995(7) 0.059(2) Uani 0.780(11) 2 d DS TU P A 1
N4A N 0.1031(8) 0.250000 1.0779(11) 0.061(2) Uani 0.780(11) 2 d DS TU P A 1
O1B O 0.2214(18) 0.250000 1.045(3) 0.060(3) Uani 0.220(11) 2 d DS TU P A 2
O2B O 0.0752(19) 0.250000 1.062(4) 0.059(3) Uani 0.220(11) 2 d DS TU P A 2
N4B N 0.146(2) 0.250000 0.990(4) 0.059(3) Uani 0.220(11) 2 d DS TU P A 2

loop_
_atom_site_aniso_label
_atom_site_aniso_U_11
_atom_site_aniso_U_22
_atom_site_aniso_U_33
_atom_site_aniso_U_23
_atom_site_aniso_U_13
_atom_site_aniso_U_12
Cl1 0.0465(11) 0.0402(9) 0.0514(10) 0.000 0.0033(8) 0.000
Co1 0.0369(6) 0.0290(5) 0.0442(6) 0.000 -0.0004(4) 0.000
N1 0.042(3) 0.035(3) 0.051(3) 0.000 -0.001(3) 0.000
N2 0.040(2) 0.038(2) 0.062(3) 0.0012(18) 0.0044(19) -0.0049(19)
N3 0.042(3) 0.037(2) 0.060(3) -0.0014(19) 0.0008(19) 0.0029(19)
N5 0.056(4) 0.036(3) 0.047(3) 0.000 -0.015(3) 0.000
O3 0.081(3) 0.043(2) 0.079(3) -0.013(2) 0.003(2) 0.004(2)
O4 0.122(7) 0.069(4) 0.057(4) 0.000 -0.007(4) 0.000
O1A 0.059(5) 0.059(3) 0.048(3) 0.000 -0.005(3) 0.000
O2A 0.070(5) 0.065(4) 0.044(3) 0.000 -0.005(3) 0.000
N4A 0.066(5) 0.071(4) 0.044(4) 0.000 -0.002(4) 0.000
O1B 0.064(6) 0.069(5) 0.048(5) 0.000 -0.004(5) 0.000
O2B 0.064(6) 0.068(5) 0.046(5) 0.000 0.000(5) 0.000
N4B 0.064(7) 0.066(6) 0.047(5) 0.000 -0.001(5) 0.000

loop_
_atom_type_symbol
_atom_type_description
_atom_type_scat_dispersion_real
_atom_type_scat_dispersion_imag
_atom_type_scat_source
Cl Cl 0.0549 0.0527 'International Tables Vol C Tables 4.2.6.8 and 6.1.1.4'
Co Co 0.2140 0.3544 'International Tables Vol C Tables 4.2.6.8 and 6.1.1.4'
H H 0.0000 0.0000 'International Tables Vol C Tables 4.2.6.8 and 6.1.1.4'
N N 0.0006 0.0010 'International Tables Vol C Tables 4.2.6.8 and 6.1.1.4'
O O 0.0018 0.0018 'International Tables Vol C Tables 4.2.6.8 and 6.1.1.4'

loop_
_geom_angle_atom_site_label_1
_geom_angle_atom_site_label_2
_geom_angle_atom_site_label_3
_geom_angle
_geom_angle_site_symmetry_1
_geom_angle_site_symmetry_3
N4B Co1 N1 179.4(10) . .
O1A Co1 N1 171.9(3) . .
N4B Co1 N2 87.2(7) . .
O1A Co1 N2 93.4(2) . .
N1 Co1 N2 92.38(18) . .
O1A Co1 N2 93.4(2) . 8_565
N1 Co1 N2 92.38(18) . 8_565
N2 Co1 N2 89.3(3) . 8_565
O1A Co1 N3 85.0(2) . 8_565
N1 Co1 N3 89.33(18) . 8_565
N2 Co1 N3 178.02(18) . 8_565
N2 Co1 N3 89.6(2) 8_565 8_565
N4B Co1 N3 91.1(7) . .
O1A Co1 N3 85.0(2) . .
N1 Co1 N3 89.33(18) . .
N2 Co1 N3 89.6(2) . .
N2 Co1 N3 178.02(18) 8_565 .
N3 Co1 N3 91.4(3) 8_565 .
O3 N5 O3 120.6(7) . 8_565
O3 N5 O4 119.7(3) . .
O3 N5 O4 119.7(3) 8_565 .
N4A O1A Co1 120.8(7) . .
O2A N4A O1A 116.4(11) . .
O1B N4B O2B 121(3) . .
O1B N4B Co1 120(3) . .
O2B N4B Co1 119(2) . .

loop_
_geom_bond_atom_site_label_1
_geom_bond_atom_site_label_2
_geom_bond_distance
_geom_bond_site_symmetry_2
Co1 N4B 1.91(4) .
Co1 O1A 1.910(9) .
Co1 N1 1.948(6) .
Co1 N2 1.962(4) .
Co1 N2 1.963(4) 8_565
Co1 N3 1.963(4) 8_565
Co1 N3 1.963(4) .
N5 O3 1.237(5) .
N5 O3 1.237(5) 8_565
N5 O4 1.242(9) .
O1A N4A 1.259(11) .
O2A N4A 1.212(11) .
O1B N4B 1.22(2) .
O2B N4B 1.23(2) .

loop_
_geom_torsion_atom_site_label_1
_geom_torsion_atom_site_label_2
_geom_torsion_atom_site_label_3
_geom_torsion_atom_site_label_4
_geom_torsion
Co1 O1A N4A O2A 180.000(2)
